data_4022221
loop_
_publ_author_name
'Kevin M. Gillespie'
'Christopher J. Sanders'
'Paul O'Shaughnessy'
'Ian Westmoreland'
'Christopher P. Thickitt'
'Peter Scott'

_publ_section_title
;
 Enantioselective Aziridination Using Copper Complexes
 of Biaryl Schiff Bases
;
_journal_name_full 'Journal of Organic Chemistry'
_journal_page_first 3450
_journal_page_last 3458
_journal_paper_doi 10.1021/jo025515i
_journal_volume 67
_journal_year 2002
_chemical_formula_sum 'C20 H23 N O4 S'
_chemical_formula_weight 373.45
_chemical_name_systematic
;
 ?
;
_space_group_IT_number 19
_symmetry_cell_setting orthorhombic
_symmetry_space_group_name_Hall 'P 2ac 2ab'
_symmetry_space_group_name_H-M 'P 21 21 21'
_atom_sites_solution_hydrogens geom
_atom_sites_solution_primary direct
_atom_sites_solution_secondary difmap
_audit_creation_method SHELXL-97
_cell_angle_alpha 90.00
_cell_angle_beta 90.00
_cell_angle_gamma 90.00
_cell_formula_units_Z 4
_cell_length_a 5.9093(6)
_cell_length_b 16.6299(16)
_cell_length_c 18.9066(19)
_cell_measurement_reflns_used 11090
_cell_measurement_temperature 180(2)
_cell_measurement_theta_max 29.10
_cell_measurement_theta_min 2.67
_cell_volume 1858.0(3)
_computing_cell_refinement 'SAINT (Siemens, 1995)'
_computing_data_collection 'SMART (Siemens, 1994)'
_computing_data_reduction 'SAINT (Siemens, 1995)'
_computing_molecular_graphics 'SHELXTL (Sheldrick, 1997)'
_computing_publication_material 'SHELXTL (Sheldrick, 1997)'
_computing_structure_refinement 'SHELXL-97 (Sheldrick, 1997)'
_computing_structure_solution 'SHELXS-97 (Sheldrick, 1990)'
_diffrn_ambient_temperature 180(2)
_diffrn_detector_area_resol_mean 8.192
_diffrn_measured_fraction_theta_full 0.943
_diffrn_measured_fraction_theta_max 0.943
_diffrn_measurement_device_type 'Siemens SMART diffractometer'
_diffrn_measurement_method '\w scans'
_diffrn_radiation_monochromator graphite
_diffrn_radiation_source 'fine-focus sealed tube'
_diffrn_radiation_type MoK\a
_diffrn_radiation_wavelength 0.71073
_diffrn_reflns_av_R_equivalents 0.0270
_diffrn_reflns_av_sigmaI/netI 0.0309
_diffrn_reflns_limit_h_max 7
_diffrn_reflns_limit_h_min -7
_diffrn_reflns_limit_k_max 13
_diffrn_reflns_limit_k_min -22
_diffrn_reflns_limit_l_max 24
_diffrn_reflns_limit_l_min -25
_diffrn_reflns_number 12451
_diffrn_reflns_theta_full 29.09
_diffrn_reflns_theta_max 29.09
_diffrn_reflns_theta_min 1.63
_diffrn_standards_decay_% nil
_exptl_absorpt_coefficient_mu 0.199
_exptl_absorpt_correction_T_max 0.9252
_exptl_absorpt_correction_T_min 0.6848
_exptl_absorpt_correction_type Semi-empirical
_exptl_absorpt_process_details Sadabs
_exptl_crystal_colour Colourless
_exptl_crystal_density_diffrn 1.335
_exptl_crystal_density_method 'not measured'
_exptl_crystal_description Block
_exptl_crystal_F_000 792
_exptl_crystal_size_max 1.36
_exptl_crystal_size_mid 0.52
_exptl_crystal_size_min 0.52
_refine_diff_density_max 0.232
_refine_diff_density_min -0.239
_refine_diff_density_rms 0.041
_refine_ls_abs_structure_details 'Flack H D (1983), Acta Cryst. A39, 876-881'
_refine_ls_abs_structure_Flack 0.01(5)
_refine_ls_extinction_coef 0.0158(13)
_refine_ls_extinction_expression Fc^*^=kFc[1+0.001xFc^2^\l^3^/sin(2\q)]^-1/4^
_refine_ls_extinction_method SHELXL
_refine_ls_goodness_of_fit_ref 1.033
_refine_ls_hydrogen_treatment mixed
_refine_ls_matrix_type full
_refine_ls_number_parameters 241
_refine_ls_number_reflns 4572
_refine_ls_number_restraints 0
_refine_ls_restrained_S_all 1.033
_refine_ls_R_factor_all 0.0288
_refine_ls_R_factor_gt 0.0265
_refine_ls_shift/su_max 0.005
_refine_ls_shift/su_mean 0.000
_refine_ls_structure_factor_coef Fsqd
_refine_ls_weighting_details 'calc w=1/[\s^2^(Fo^2^)+(0.0464P)^2^+0.0000P] where P=(Fo^2^+2Fc^2^)/3'
_refine_ls_weighting_scheme calc
_refine_ls_wR_factor_gt 0.0711
_refine_ls_wR_factor_ref 0.0717
_reflns_number_gt 4252
_reflns_number_total 4572
_reflns_threshold_expression >2sigma(I)
_cod_data_source_file jo025515i_s2_6.cif
_cod_data_source_block kg1_2S,_3R-(-)-6a
_cod_depositor_comments
;
The following automatic conversions were performed:
'_symmetry_cell_setting' value 'Orthorhombic' changed to 'orthorhombic'
according to '/home/saulius/struct/CIF-dictionaries/cif_core.dic'
dictionary named 'cif_core.dic' version 2.4.1 from 2010-06-29.

Automatic conversion script
Id: cif_fix_enum 1527 2010-12-29 10:47:43Z saulius 
;
_cod_database_code 4022221

loop_
_symmetry_equiv_pos_as_xyz
'x, y, z'
'-x+1/2, -y, z+1/2'
'-x, y+1/2, -z+1/2'
'x+1/2, -y+1/2, -z'

loop_
_atom_site_label
_atom_site_type_symbol
_atom_site_fract_x
_atom_site_fract_y
_atom_site_fract_z
_atom_site_U_iso_or_equiv
_atom_site_adp_type
_atom_site_occupancy
_atom_site_symmetry_multiplicity
_atom_site_calc_flag
_atom_site_refinement_flags
S1 S 0.09823(5) 0.909731(17) 0.193380(16) 0.02041(8) Uani 1 1 d .
N1 N 0.29284(18) 0.96919(6) 0.22951(5) 0.0182(2) Uani 1 1 d .
O1 O 0.18585(16) 0.93174(5) 0.40754(4) 0.0235(2) Uani 1 1 d .
O2 O -0.08002(17) 1.00483(6) 0.34950(5) 0.0291(2) Uani 1 1 d .
O3 O -0.04338(18) 0.87257(6) 0.24574(5) 0.0328(2) Uani 1 1 d .
O4 O -0.00536(17) 0.95540(6) 0.13749(5) 0.0302(2) Uani 1 1 d .
C1 C -0.0304(3) 0.98707(9) 0.50758(8) 0.0416(4) Uani 1 1 d .
H1A H 0.1042 1.0193 0.5181 0.062 Uiso 1 1 calc R
H1B H -0.1073 0.9730 0.5518 0.062 Uiso 1 1 calc R
H1C H -0.1333 1.0181 0.4775 0.062 Uiso 1 1 calc R
C2 C -0.1620(3) 0.86237(9) 0.44528(8) 0.0358(3) Uani 1 1 d .
H2A H -0.2615 0.8962 0.4164 0.054 Uiso 1 1 calc R
H2B H -0.2456 0.8427 0.4866 0.054 Uiso 1 1 calc R
H2C H -0.1094 0.8165 0.4171 0.054 Uiso 1 1 calc R
C3 C 0.1983(3) 0.86114(11) 0.51448(8) 0.0437(4) Uani 1 1 d .
H3A H 0.2489 0.8142 0.4874 0.066 Uiso 1 1 calc R
H3B H 0.1191 0.8431 0.5572 0.066 Uiso 1 1 calc R
H3C H 0.3297 0.8937 0.5279 0.066 Uiso 1 1 calc R
C4 C 0.0393(2) 0.91121(8) 0.46957(6) 0.0247(3) Uani 1 1 d .
C5 C 0.1084(2) 0.97748(7) 0.35522(6) 0.0207(2) Uani 1 1 d .
C6 C 0.3010(2) 0.99506(7) 0.30414(6) 0.0194(2) Uani 1 1 d .
H6 H 0.4552 0.9997 0.3256 0.023 Uiso 1 1 calc R
C7 C 0.2465(2) 1.05392(7) 0.24622(6) 0.0177(2) Uani 1 1 d .
H7 H 0.0834 1.0696 0.2432 0.021 Uiso 1 1 calc R
C8 C 0.4079(2) 1.11531(7) 0.21871(6) 0.0177(2) Uani 1 1 d .
C9 C 0.6197(2) 1.09447(7) 0.19208(6) 0.0210(2) Uani 1 1 d .
H9 H 0.6669 1.0399 0.1921 0.025 Uiso 1 1 calc R
C10 C 0.7619(2) 1.15371(8) 0.16549(7) 0.0250(3) Uani 1 1 d .
H10 H 0.9046 1.1393 0.1461 0.030 Uiso 1 1 calc R
C11 C 0.6965(3) 1.23370(8) 0.16710(7) 0.0271(3) Uani 1 1 d .
H11 H 0.7953 1.2741 0.1496 0.033 Uiso 1 1 calc R
C12 C 0.4868(2) 1.25475(7) 0.19420(7) 0.0262(3) Uani 1 1 d .
H12 H 0.4424 1.3096 0.1956 0.031 Uiso 1 1 calc R
C13 C 0.3420(2) 1.19576(7) 0.21930(6) 0.0217(3) Uani 1 1 d .
H13 H 0.1972 1.2102 0.2370 0.026 Uiso 1 1 calc R
C14 C 0.2692(2) 0.83466(7) 0.15515(6) 0.0183(2) Uani 1 1 d .
C15 C 0.1796(2) 0.75751(7) 0.15058(7) 0.0237(3) Uani 1 1 d .
H15 H 0.0360 0.7457 0.1706 0.028 Uiso 1 1 calc R
C16 C 0.3023(3) 0.69803(7) 0.11641(7) 0.0268(3) Uani 1 1 d .
H16 H 0.2422 0.6452 0.1135 0.032 Uiso 1 1 calc R
C17 C 0.5124(2) 0.71446(8) 0.08617(7) 0.0246(3) Uani 1 1 d .
C18 C 0.6445(3) 0.64991(9) 0.04869(8) 0.0372(4) Uani 1 1 d .
H18A H 0.6846 0.6685 0.0011 0.056 Uiso 1 1 calc R
H18B H 0.5521 0.6011 0.0452 0.056 Uiso 1 1 calc R
H18C H 0.7827 0.6381 0.0754 0.056 Uiso 1 1 calc R
C19 C 0.5984(2) 0.79204(7) 0.09172(6) 0.0240(3) Uani 1 1 d .
H19 H 0.7413 0.8041 0.0713 0.029 Uiso 1 1 calc R
C20 C 0.4801(2) 0.85204(7) 0.12642(6) 0.0205(2) Uani 1 1 d .
H20 H 0.5423 0.9045 0.1306 0.025 Uiso 1 1 calc R

loop_
_atom_site_aniso_label
_atom_site_aniso_U_11
_atom_site_aniso_U_22
_atom_site_aniso_U_33
_atom_site_aniso_U_23
_atom_site_aniso_U_13
_atom_site_aniso_U_12
S1 0.02128(14) 0.01732(13) 0.02262(14) -0.00354(12) 0.00204(12) -0.00052(11)
N1 0.0259(5) 0.0130(4) 0.0155(4) -0.0008(4) 0.0018(4) -0.0015(4)
O1 0.0311(5) 0.0221(4) 0.0174(4) 0.0051(3) 0.0029(4) 0.0001(4)
O2 0.0316(5) 0.0296(5) 0.0262(4) 0.0063(4) 0.0085(4) 0.0078(4)
O3 0.0325(6) 0.0281(5) 0.0376(5) -0.0069(4) 0.0163(5) -0.0094(4)
O4 0.0333(5) 0.0257(5) 0.0316(5) -0.0050(4) -0.0090(5) 0.0079(4)
C1 0.0759(12) 0.0239(7) 0.0251(7) -0.0021(6) 0.0197(8) -0.0010(7)
C2 0.0401(9) 0.0308(7) 0.0364(8) -0.0004(6) 0.0091(7) -0.0097(6)
C3 0.0499(10) 0.0501(10) 0.0310(7) 0.0198(7) 0.0053(8) 0.0059(8)
C4 0.0362(7) 0.0209(6) 0.0169(5) 0.0041(5) 0.0064(5) -0.0025(5)
C5 0.0319(6) 0.0133(5) 0.0169(5) 0.0008(4) 0.0023(5) -0.0005(5)
C6 0.0258(6) 0.0162(5) 0.0161(5) -0.0004(4) 0.0002(5) 0.0003(4)
C7 0.0230(6) 0.0138(5) 0.0162(5) -0.0009(4) 0.0018(5) 0.0014(4)
C8 0.0248(6) 0.0151(5) 0.0133(5) 0.0002(4) -0.0008(5) -0.0013(5)
C9 0.0252(6) 0.0181(5) 0.0196(5) 0.0003(5) -0.0012(5) 0.0011(5)
C10 0.0231(6) 0.0302(7) 0.0215(6) -0.0001(5) 0.0009(5) -0.0037(5)
C11 0.0337(7) 0.0237(6) 0.0240(6) 0.0055(5) -0.0026(6) -0.0105(6)
C12 0.0383(7) 0.0150(6) 0.0254(6) 0.0009(5) -0.0045(6) -0.0019(5)
C13 0.0274(7) 0.0179(6) 0.0198(5) -0.0019(5) 0.0004(5) 0.0015(5)
C14 0.0238(6) 0.0152(5) 0.0157(5) -0.0007(4) 0.0001(5) 0.0014(4)
C15 0.0278(6) 0.0187(6) 0.0246(6) 0.0002(5) 0.0045(6) -0.0045(5)
C16 0.0369(7) 0.0141(6) 0.0295(6) -0.0023(5) 0.0013(6) -0.0019(5)
C17 0.0323(7) 0.0198(6) 0.0219(6) -0.0016(5) -0.0002(6) 0.0054(5)
C18 0.0460(10) 0.0247(7) 0.0410(8) -0.0068(6) 0.0067(7) 0.0096(6)
C19 0.0254(6) 0.0232(6) 0.0234(6) 0.0011(5) 0.0048(6) 0.0019(5)
C20 0.0250(6) 0.0163(5) 0.0202(6) 0.0012(5) 0.0008(5) -0.0007(5)

loop_
_atom_type_symbol
_atom_type_description
_atom_type_scat_dispersion_real
_atom_type_scat_dispersion_imag
_atom_type_scat_source
C C 0.0033 0.0016 'International Tables Vol C Tables 4.2.6.8 and 6.1.1.4'
H H 0.0000 0.0000 'International Tables Vol C Tables 4.2.6.8 and 6.1.1.4'
N N 0.0061 0.0033 'International Tables Vol C Tables 4.2.6.8 and 6.1.1.4'
O O 0.0106 0.0060 'International Tables Vol C Tables 4.2.6.8 and 6.1.1.4'
S S 0.1246 0.1234 'International Tables Vol C Tables 4.2.6.8 and 6.1.1.4'

loop_
_geom_angle_atom_site_label_1
_geom_angle_atom_site_label_2
_geom_angle_atom_site_label_3
_geom_angle
O3 S1 O4 119.06(7)
O3 S1 N1 112.06(6)
O4 S1 N1 106.38(6)
O3 S1 C14 108.19(6)
O4 S1 C14 108.49(6)
N1 S1 C14 101.14(6)
C7 N1 C6 61.38(7)
C7 N1 S1 121.96(9)
C6 N1 S1 126.04(8)
C5 O1 C4 120.95(10)
O1 C4 C1 109.89(10)
O1 C4 C2 109.85(10)
C1 C4 C2 112.26(13)
O1 C4 C3 101.87(11)
C1 C4 C3 111.20(12)
C2 C4 C3 111.28(12)
O2 C5 O1 126.85(12)
O2 C5 C6 124.10(11)
O1 C5 C6 108.96(11)
N1 C6 C7 59.11(7)
N1 C6 C5 121.78(10)
C7 C6 C5 115.30(10)
N1 C7 C8 117.54(10)
N1 C7 C6 59.51(7)
C8 C7 C6 124.26(11)
C9 C8 C13 119.52(11)
C9 C8 C7 122.04(10)
C13 C8 C7 118.43(11)
C10 C9 C8 119.87(11)
C11 C10 C9 120.27(12)
C12 C11 C10 120.01(12)
C13 C12 C11 120.00(12)
C12 C13 C8 120.30(12)
C20 C14 C15 120.60(11)
C20 C14 S1 121.83(9)
C15 C14 S1 117.44(10)
C16 C15 C14 119.21(12)
C15 C16 C17 121.15(12)
C19 C17 C16 118.47(12)
C19 C17 C18 120.51(13)
C16 C17 C18 121.02(12)
C20 C19 C17 121.33(12)
C19 C20 C14 119.23(12)

loop_
_geom_bond_atom_site_label_1
_geom_bond_atom_site_label_2
_geom_bond_distance
S1 O3 1.4361(10)
S1 O4 1.4380(10)
S1 N1 1.6633(10)
S1 C14 1.7613(12)
N1 C7 1.4698(14)
N1 C6 1.4760(15)
O1 C5 1.3292(14)
O1 C4 1.4972(14)
O2 C5 1.2075(16)
C1 C4 1.5093(19)
C2 C4 1.512(2)
C3 C4 1.516(2)
C5 C6 1.5210(17)
C6 C7 1.5036(16)
C7 C8 1.4908(16)
C8 C9 1.3932(17)
C8 C13 1.3933(16)
C9 C10 1.3889(17)
C10 C11 1.3857(19)
C11 C12 1.386(2)
C12 C13 1.3855(17)
C14 C20 1.3898(17)
C14 C15 1.3908(16)
C15 C16 1.3862(18)
C16 C17 1.394(2)
C17 C19 1.3906(18)
C17 C18 1.5046(18)
C19 C20 1.3837(17)

loop_
_cod_related_entry_id
_cod_related_entry_database
_cod_related_entry_code
1 ChemSpider 9524249
